data_4326062
loop_
_publ_author_name
'Ines Maria Hauptvogel'
'Ralf Biedermann'
'Nicole Klein'
'Irena Senkovska'
'Amandine Cadiau'
'Dirk Wallacher'
'Ralf Feyerherm'
'Stefan Kaskel'

_publ_contact_author_address
;Department of Inorganic Chemistry
University of Technology Dresden
Bergstrasse 66
D-01069 Dresden 
Germany
;
_publ_contact_author_email 'Stefan.Kaskel@chemie.tu-dresden.de '
_publ_contact_author_fax (+49)035146337287
_publ_contact_author_name 'Stefan Kaskel'
_publ_contact_author_phone '00490351/46334885  '
_publ_section_title
;
 Flexible and Hydrophobic Zn-Based Metal-Organic Framework
;
_journal_name_full 'Inorganic Chemistry'
_journal_page_first 8367
_journal_page_last 8374
_journal_paper_doi 10.1021/ic200937u
_journal_volume 50
_journal_year 2011
_chemical_formula_sum 'C31 H22 N O4 Zn'
_chemical_formula_weight 537.87
_chemical_name_common Zn2(adb)2(dabco)
_chemical_name_systematic
; 
 ? 
;
_space_group_IT_number 69
_symmetry_cell_setting orthorhombic
_symmetry_space_group_name_Hall '-F 2 2'
_symmetry_space_group_name_H-M 'F m m m'
_atom_sites_solution_hydrogens geom
_atom_sites_solution_primary 'charge flipping'
_atom_sites_solution_secondary difmap
_audit_creation_method SHELXL-97
_cell_angle_alpha 90.00
_cell_angle_beta 90.00
_cell_angle_gamma 90.00
_cell_formula_units_Z 8
_cell_length_a 9.6349(9)
_cell_length_b 26.235(3)
_cell_length_c 28.821(4)
_cell_measurement_reflns_used 129
_cell_measurement_temperature 293(2)
_cell_measurement_theta_max 25.79
_cell_measurement_theta_min 1.41
_cell_volume 7285.1(15)
_computing_cell_refinement 'STOE X-AREA'
_computing_data_collection 'STOE X-AREA'
_computing_data_reduction 'STOE X-RED'
_computing_molecular_graphics 'Diamond 3.2'
_computing_publication_material WinGX
_computing_structure_refinement 'SHELXL-97 (Sheldrick, 2008)'
_diffrn_ambient_temperature 293(2)
_diffrn_detector 'image plate (34 cm diameter)'
_diffrn_detector_area_resol_mean 6.67
_diffrn_detector_type STOE
_diffrn_measured_fraction_theta_full 0.965
_diffrn_measured_fraction_theta_max 0.965
_diffrn_measurement_details ' 94 frames, detector distance = 130 mm'
_diffrn_measurement_device '2-circle goniometer'
_diffrn_measurement_device_type 'STOE IPDS 2'
_diffrn_measurement_method 'rotation method'
_diffrn_radiation_collimation '0.5 mm diameter, multiple pinhole'
_diffrn_radiation_monochromator 'plane graphite'
_diffrn_radiation_polarisn_norm 0
_diffrn_radiation_type 'Mo K\a'
_diffrn_radiation_wavelength 0.71073
_diffrn_reflns_av_R_equivalents 0.0579
_diffrn_reflns_av_sigmaI/netI 0.0808
_diffrn_reflns_limit_h_max 11
_diffrn_reflns_limit_h_min -8
_diffrn_reflns_limit_k_max 31
_diffrn_reflns_limit_k_min -22
_diffrn_reflns_limit_l_max 34
_diffrn_reflns_limit_l_min -31
_diffrn_reflns_number 4345
_diffrn_reflns_theta_full 25.79
_diffrn_reflns_theta_max 25.79
_diffrn_reflns_theta_min 1.41
_diffrn_source 'sealed X-ray tube, 12 x 0.4 mm long-fine focus'
_diffrn_source_current 40
_diffrn_source_power 2.00
_diffrn_source_voltage 50
_exptl_absorpt_coefficient_mu 0.701
_exptl_absorpt_correction_type none
_exptl_crystal_colour colorless
_exptl_crystal_density_diffrn 0.981
_exptl_crystal_description needle
_exptl_crystal_F_000 2216
_exptl_crystal_size_max 0.5
_exptl_crystal_size_mid 0.15
_exptl_crystal_size_min 0.15
_refine_diff_density_max 0.909
_refine_diff_density_min -0.632
_refine_diff_density_rms 0.078
_refine_ls_extinction_method none
_refine_ls_goodness_of_fit_ref 0.944
_refine_ls_hydrogen_treatment constr
_refine_ls_matrix_type full
_refine_ls_number_parameters 111
_refine_ls_number_reflns 1879
_refine_ls_number_restraints 0
_refine_ls_restrained_S_all 0.944
_refine_ls_R_factor_all 0.0888
_refine_ls_R_factor_gt 0.0600
_refine_ls_shift/su_max 0.000
_refine_ls_shift/su_mean 0.000
_refine_ls_structure_factor_coef Fsqd
_refine_ls_weighting_details 'calc w=1/[\s^2^(Fo^2^)+(0.0791P)^2^+0.0000P] where P=(Fo^2^+2Fc^2^)/3'
_refine_ls_weighting_scheme calc
_refine_ls_wR_factor_gt 0.1365
_refine_ls_wR_factor_ref 0.1458
_reflns_number_gt 1300
_reflns_number_total 1879
_reflns_threshold_expression >2sigma(I)
_cod_data_source_file ic200937u_si_001.cif
_cod_data_source_block Zn2(adb)2(dabco)_Kinetic_phase
_cod_original_cell_volume 7285.3(15)
_cod_database_code 4326062

loop_
_symmetry_equiv_pos_as_xyz
'x, y, z'
'-x, -y, z'
'-x, y, -z'
'x, -y, -z'
'x, y+1/2, z+1/2'
'-x, -y+1/2, z+1/2'
'-x, y+1/2, -z+1/2'
'x, -y+1/2, -z+1/2'
'x+1/2, y, z+1/2'
'-x+1/2, -y, z+1/2'
'-x+1/2, y, -z+1/2'
'x+1/2, -y, -z+1/2'
'x+1/2, y+1/2, z'
'-x+1/2, -y+1/2, z'
'-x+1/2, y+1/2, -z'
'x+1/2, -y+1/2, -z'
'-x, -y, -z'
'x, y, -z'
'x, -y, z'
'-x, y, z'
'-x, -y+1/2, -z+1/2'
'x, y+1/2, -z+1/2'
'x, -y+1/2, z+1/2'
'-x, y+1/2, z+1/2'
'-x+1/2, -y, -z+1/2'
'x+1/2, y, -z+1/2'
'x+1/2, -y, z+1/2'
'-x+1/2, y, z+1/2'
'-x+1/2, -y+1/2, -z'
'x+1/2, y+1/2, -z'
'x+1/2, -y+1/2, z'
'-x+1/2, y+1/2, z'

loop_
_atom_site_label
_atom_site_type_symbol
_atom_site_fract_x
_atom_site_fract_y
_atom_site_fract_z
_atom_site_U_iso_or_equiv
_atom_site_adp_type
_atom_site_occupancy
_atom_site_symmetry_multiplicity
_atom_site_calc_flag
_atom_site_refinement_flags
Zn1 Zn 0.15255(9) 0.0000 0.0000 0.0354(3) Uani 1 4 d S
O1 O 0.1152(3) 0.05339(13) 0.04889(11) 0.0648(9) Uani 1 1 d .
C4 C 0.1225(4) 0.1581(2) 0.1569(2) 0.096(2) Uani 1 1 d .
H4 H 0.2065 0.1696 0.1689 0.115 Uiso 1 1 calc R
C3 C 0.1221(4) 0.1235(2) 0.1211(2) 0.089(2) Uani 1 1 d .
H3 H 0.2060 0.1113 0.1097 0.107 Uiso 1 1 calc R
C6 C 0.0000 0.2143(4) 0.2142(3) 0.091(3) Uani 1 2 d S
C1 C 0.0000 0.0684(2) 0.0637(2) 0.0512(14) Uani 1 2 d S
N1 N 0.3653(7) 0.0000 0.0000 0.0431(15) Uani 1 4 d S
C2 C 0.0000 0.1067(3) 0.1017(2) 0.0611(17) Uani 1 2 d S
C11 C 0.0000 0.1654(5) 0.3537(4) 0.102(3) Uani 1 2 d S
H11 H 0.0000 0.1547 0.3845 0.122 Uiso 1 2 calc SR
C9 C 0.0000 0.2327(4) 0.2972(3) 0.080(2) Uani 1 2 d S
C10 C 0.0000 0.2146(4) 0.3431(3) 0.092(3) Uani 1 2 d S
H10 H 0.0000 0.2382 0.3672 0.110 Uiso 1 2 calc SR
C5 C 0.0000 0.1759(3) 0.1751(3) 0.083(3) Uani 1 2 d S
C7 C 0.0000 0.1970(4) 0.2607(3) 0.083(3) Uani 1 2 d S
C12 C 0.0000 0.1285(5) 0.3159(4) 0.107(3) Uani 1 2 d S
H12 H 0.0000 0.0938 0.3225 0.129 Uiso 1 2 calc SR
C8 C 0.0000 0.1441(4) 0.2724(4) 0.102(3) Uani 1 2 d S
H8 H 0.0000 0.1201 0.2487 0.122 Uiso 1 2 calc SR
C13A C 0.4189(17) 0.0000 -0.0468(5) 0.103(9) Uani 0.50 2 d SP
H13A H 0.3853 0.0299 -0.0631 0.124 Uiso 0.25 1 calc PR
H13B H 0.3853 -0.0299 -0.0631 0.124 Uiso 0.25 1 calc PR
C13B C 0.4195(9) 0.0431(5) -0.0259(5) 0.100(5) Uani 0.50 1 d P
H13C H 0.3860 0.0746 -0.0122 0.120 Uiso 0.50 1 calc PR
H13D H 0.3860 0.0416 -0.0576 0.120 Uiso 0.50 1 calc PR

loop_
_atom_site_aniso_label
_atom_site_aniso_U_11
_atom_site_aniso_U_22
_atom_site_aniso_U_33
_atom_site_aniso_U_23
_atom_site_aniso_U_13
_atom_site_aniso_U_12
Zn1 0.0244(4) 0.0434(5) 0.0383(5) 0.000 0.000 0.000
O1 0.0449(19) 0.076(2) 0.073(2) -0.0302(16) 0.0027(14) -0.0015(14)
C4 0.031(3) 0.130(5) 0.126(5) -0.085(4) -0.002(3) -0.003(3)
C3 0.031(3) 0.119(5) 0.116(4) -0.075(4) 0.005(2) 0.004(3)
C6 0.032(4) 0.122(8) 0.118(7) -0.074(6) 0.000 0.000
C1 0.043(3) 0.059(4) 0.051(3) -0.011(3) 0.000 0.000
N1 0.033(4) 0.050(4) 0.046(3) 0.000 0.000 0.000
C2 0.037(3) 0.068(4) 0.079(4) -0.029(4) 0.000 0.000
C11 0.045(4) 0.138(9) 0.124(8) -0.028(7) 0.000 0.000
C9 0.048(4) 0.093(6) 0.098(6) -0.051(5) 0.000 0.000
C10 0.053(4) 0.115(8) 0.107(7) -0.058(6) 0.000 0.000
C5 0.049(4) 0.097(6) 0.104(6) -0.060(5) 0.000 0.000
C7 0.045(4) 0.096(6) 0.110(7) -0.064(5) 0.000 0.000
C12 0.062(5) 0.131(9) 0.129(8) -0.044(7) 0.000 0.000
C8 0.071(5) 0.113(8) 0.121(8) -0.068(7) 0.000 0.000
C13A 0.037(9) 0.22(3) 0.055(9) 0.000 0.007(7) 0.000
C13B 0.027(5) 0.114(11) 0.158(13) 0.082(9) 0.006(6) 0.002(6)

loop_
_atom_type_symbol
_atom_type_description
_atom_type_scat_dispersion_real
_atom_type_scat_dispersion_imag
_atom_type_scat_source
C C 0.0033 0.0016 'International Tables Vol C Tables 4.2.6.8 and 6.1.1.4'
H H 0.0000 0.0000 'International Tables Vol C Tables 4.2.6.8 and 6.1.1.4'
N N 0.0061 0.0033 'International Tables Vol C Tables 4.2.6.8 and 6.1.1.4'
O O 0.0106 0.0060 'International Tables Vol C Tables 4.2.6.8 and 6.1.1.4'
Zn Zn 0.2839 1.4301 'International Tables Vol C Tables 4.2.6.8 and 6.1.1.4'

loop_
_geom_angle_atom_site_label_1
_geom_angle_atom_site_label_2
_geom_angle_atom_site_label_3
_geom_angle
_geom_angle_site_symmetry_1
_geom_angle_site_symmetry_3
O1 Zn1 O1 87.8(2) 19 .
O1 Zn1 O1 88.5(2) 19 4
O1 Zn1 O1 159.48(17) . 4
O1 Zn1 O1 159.48(17) 19 18
O1 Zn1 O1 88.5(2) . 18
O1 Zn1 O1 87.8(2) 4 18
O1 Zn1 N1 100.26(8) 19 .
O1 Zn1 N1 100.26(8) . .
O1 Zn1 N1 100.26(8) 4 .
O1 Zn1 N1 100.26(8) 18 .
O1 Zn1 Zn1 79.74(8) 19 17
O1 Zn1 Zn1 79.74(8) . 17
O1 Zn1 Zn1 79.74(8) 4 17
O1 Zn1 Zn1 79.74(8) 18 17
N1 Zn1 Zn1 180.0 . 17
C1 O1 Zn1 127.8(3) . .
C5 C4 C3 120.6(4) . .
C5 C4 H4 119.7 . .
C3 C4 H4 119.7 . .
C2 C3 C4 121.3(4) . .
C2 C3 H3 119.3 . .
C4 C3 H3 119.3 . .
C7 C6 C9 122.0(7) . 21
C7 C6 C5 119.5(9) . .
C9 C6 C5 118.5(9) 21 .
O1 C1 O1 124.8(6) 20 .
O1 C1 C2 117.6(3) 20 .
O1 C1 C2 117.6(3) . .
C13A N1 C13A 138.1(14) 18 .
C13A N1 C13B 52.5(7) 18 18
C13A N1 C13B 110.6(7) . 18
C13A N1 C13B 110.6(7) 18 19
C13A N1 C13B 52.5(7) . 19
C13B N1 C13B 137.9(9) 18 19
C13A N1 C13B 52.5(7) 18 4
C13A N1 C13B 110.6(7) . 4
C13B N1 C13B 102.3(12) 18 4
C13B N1 C13B 61.8(13) 19 4
C13A N1 C13B 110.6(7) 18 .
C13A N1 C13B 52.5(7) . .
C13B N1 C13B 61.8(13) 18 .
C13B N1 C13B 102.3(12) 19 .
C13B N1 C13B 137.9(9) 4 .
C13A N1 Zn1 110.9(7) 18 .
C13A N1 Zn1 110.9(7) . .
C13B N1 Zn1 111.1(4) 18 .
C13B N1 Zn1 111.1(4) 19 .
C13B N1 Zn1 111.1(4) 4 .
C13B N1 Zn1 111.1(4) . .
C3 C2 C3 117.6(6) . 20
C3 C2 C1 121.1(3) . .
C3 C2 C1 121.1(3) 20 .
C10 C11 C12 118.4(11) . .
C10 C11 H11 120.8 . .
C12 C11 H11 120.8 . .
C10 C9 C7 118.6(10) . .
C10 C9 C6 123.0(8) . 21
C7 C9 C6 118.4(9) . 21
C11 C10 C9 123.0(9) . .
C11 C10 H10 118.5 . .
C9 C10 H10 118.5 . .
C4 C5 C4 118.5(6) . 20
C4 C5 C6 120.7(3) . .
C4 C5 C6 120.7(3) 20 .
C9 C7 C6 119.6(9) . .
C9 C7 C8 118.0(10) . .
C6 C7 C8 122.4(8) . .
C8 C12 C11 120.2(11) . .
C8 C12 H12 119.9 . .
C11 C12 H12 119.9 . .
C12 C8 C7 121.8(9) . .
C12 C8 H8 119.1 . .
C7 C8 H8 119.1 . .
N1 C13A C13A 110.9(7) . 2_655
N1 C13A H13A 109.5 . .
C13A C13A H13A 109.5 2_655 .
N1 C13A H13B 109.5 . .
C13A C13A H13B 109.5 2_655 .
H13A C13A H13B 108.0 . .
N1 C13B C13B 111.1(4) . 20_655
N1 C13B C13A 89.7(8) . 2_655
C13B C13B C13A 39.5(5) 20_655 2_655
N1 C13B H13C 109.4 . .
C13B C13B H13C 109.4 20_655 .
C13A C13B H13C 148.8 2_655 .
N1 C13B H13D 109.4 . .
C13B C13B H13D 109.4 20_655 .
C13A C13B H13D 87.3 2_655 .
H13C C13B H13D 108.0 . .

loop_
_geom_bond_atom_site_label_1
_geom_bond_atom_site_label_2
_geom_bond_distance
_geom_bond_site_symmetry_2
Zn1 O1 2.019(3) 19
Zn1 O1 2.019(3) .
Zn1 O1 2.019(3) 4
Zn1 O1 2.019(3) 18
Zn1 N1 2.050(6) .
Zn1 Zn1 2.9395(18) 17
O1 C1 1.253(4) .
C4 C5 1.373(5) .
C4 C3 1.375(6) .
C4 H4 0.9300 .
C3 C2 1.375(5) .
C3 H3 0.9300 .
C6 C7 1.413(13) .
C6 C9 1.430(13) 21
C6 C5 1.511(9) .
C1 O1 1.253(4) 20
C1 C2 1.487(8) .
N1 C13A 1.445(15) 18
N1 C13A 1.445(15) .
N1 C13B 1.453(11) 18
N1 C13B 1.453(11) 19
N1 C13B 1.453(11) 4
N1 C13B 1.453(11) .
C2 C3 1.375(5) 20
C11 C10 1.326(13) .
C11 C12 1.457(13) .
C11 H11 0.9300 .
C9 C10 1.406(13) .
C9 C7 1.408(10) .
C9 C6 1.430(13) 21
C10 H10 0.9300 .
C5 C4 1.373(5) 20
C7 C8 1.427(13) .
C12 C8 1.322(13) .
C12 H12 0.9300 .
C8 H8 0.9300 .
C13A C13A 1.56(3) 2_655
C13A H13A 0.9700 .
C13A H13B 0.9700 .
C13B C13B 1.551(18) 20_655
C13B C13A 2.017(17) 2_655
C13B H13C 0.9700 .
C13B H13D 0.9700 .

loop_
_platon_squeeze_void_nr
_platon_squeeze_void_average_x
_platon_squeeze_void_average_y
_platon_squeeze_void_average_z
_platon_squeeze_void_volume
_platon_squeeze_void_count_electrons
_platon_squeeze_void_content
1 0.186 0.000 0.250 358 66 ' '
2 0.282 0.000 0.750 358 66 ' '
3 0.117 0.250 0.000 374 82 ' '
4 0.324 0.250 0.500 374 82 ' '
5 0.282 0.500 0.250 358 66 ' '
6 0.214 0.500 0.750 358 66 ' '
7 0.325 0.750 0.000 374 82 ' '
8 0.173 0.750 0.500 374 82 ' '
